data_4516653
loop_
_publ_author_name
'Song, Xiaozeng'
'Zhang, Dongdong'
'Li, Haoyuan'
'Cai, Minghan'
'Huang, Tianyu'
'Duan, Lian'

_publ_section_title
;
 Exciplex System with Increased Donor-Acceptor Distance as the Sensitizing
 Host for Conventional Fluorescent OLEDs with High Efficiency and
 Extremely Low Roll-Off.
;
_journal_issue 25
_journal_name_full 'ACS applied materials &amp; interfaces'
_journal_page_first 22595
_journal_page_last 22602
_journal_paper_doi 10.1021/acsami.9b05963
_journal_volume 11
_journal_year 2019
_chemical_formula_moiety 'C78 H84 N4'
_chemical_formula_sum 'C78 H84 N4'
_chemical_formula_weight 1077.49
_space_group_crystal_system trigonal
_space_group_IT_number 148
_space_group_name_Hall '-R 3'
_space_group_name_H-M_alt 'R -3 :H'
_atom_sites_solution_hydrogens geom
_audit_creation_method SHELXL-2018/3
_cell_angle_alpha 90
_cell_angle_beta 90
_cell_angle_gamma 120
_cell_formula_units_Z 6
_cell_length_a 23.201(3)
_cell_length_b 23.201(3)
_cell_length_c 21.302(4)
_cell_measurement_reflns_used 8581
_cell_measurement_temperature 293(2)
_cell_measurement_theta_max 27.4778
_cell_measurement_theta_min 1.3932
_cell_volume 9930(3)
_computing_structure_refinement 'SHELXL-2018/3 (Sheldrick, 2018)'
_computing_structure_solution 'SHELXT 2018/2 (Sheldrick, 2018)'
_diffrn_ambient_temperature 293(2)
_diffrn_measured_fraction_theta_full 0.997
_diffrn_measured_fraction_theta_max 0.997
_diffrn_measurement_device_type 'multiwire proportional'
_diffrn_measurement_method 'phi and omega scans'
_diffrn_radiation_type MoK\a
_diffrn_radiation_wavelength 0.71073
_diffrn_reflns_av_R_equivalents 0.0468
_diffrn_reflns_av_unetI/netI 0.0298
_diffrn_reflns_Laue_measured_fraction_full 0.997
_diffrn_reflns_Laue_measured_fraction_max 0.997
_diffrn_reflns_limit_h_max 30
_diffrn_reflns_limit_h_min -30
_diffrn_reflns_limit_k_max 30
_diffrn_reflns_limit_k_min -28
_diffrn_reflns_limit_l_max 27
_diffrn_reflns_limit_l_min -27
_diffrn_reflns_number 26895
_diffrn_reflns_point_group_measured_fraction_full 0.997
_diffrn_reflns_point_group_measured_fraction_max 0.997
_diffrn_reflns_theta_full 25.242
_diffrn_reflns_theta_max 27.486
_diffrn_reflns_theta_min 1.393
_exptl_absorpt_coefficient_mu 0.062
_exptl_crystal_colour colorless
_exptl_crystal_density_diffrn 1.081
_exptl_crystal_description block
_exptl_crystal_F_000 3480
_exptl_crystal_size_max 0.26
_exptl_crystal_size_mid 0.24
_exptl_crystal_size_min 0.23
_refine_diff_density_max 0.429
_refine_diff_density_min -0.429
_refine_diff_density_rms 0.103
_refine_ls_extinction_method none
_refine_ls_goodness_of_fit_ref 1.242
_refine_ls_hydrogen_treatment constr
_refine_ls_matrix_type full
_refine_ls_number_parameters 293
_refine_ls_number_reflns 5053
_refine_ls_number_restraints 636
_refine_ls_restrained_S_all 1.228
_refine_ls_R_factor_all 0.1144
_refine_ls_R_factor_gt 0.1075
_refine_ls_shift/su_max 0.000
_refine_ls_shift/su_mean 0.000
_refine_ls_structure_factor_coef Fsqd
_refine_ls_weighting_details 'w=1/[\s^2^(Fo^2^)+(0.1477P)^2^+18.2787P] where P=(Fo^2^+2Fc^2^)/3'
_refine_ls_weighting_scheme calc
_refine_ls_wR_factor_gt 0.2998
_refine_ls_wR_factor_ref 0.3111
_reflns_Friedel_coverage 0.000
_reflns_number_gt 4852
_reflns_number_total 5042
_reflns_threshold_expression 'I > 2\s(I)'
_cod_data_source_file am9b05963_si_002.cif
_cod_data_source_block 1_sq
_cod_original_sg_symbol_H-M 'R -3'
_cod_database_code 4516653
_shelx_shelxl_version_number 2018/3
_shelx_space_group_comment
;
The symmetry employed for this shelxl refinement is uniquely defined
by the following loop, which should always be used as a source of
symmetry information in preference to the above space-group names.
They are only intended as comments.
;

loop_
_space_group_symop_operation_xyz
'x, y, z'
'-y, x-y, z'
'-x+y, -x, z'
'x+2/3, y+1/3, z+1/3'
'-y+2/3, x-y+1/3, z+1/3'
'-x+y+2/3, -x+1/3, z+1/3'
'x+1/3, y+2/3, z+2/3'
'-y+1/3, x-y+2/3, z+2/3'
'-x+y+1/3, -x+2/3, z+2/3'
'-x, -y, -z'
'y, -x+y, -z'
'x-y, x, -z'
'-x+2/3, -y+1/3, -z+1/3'
'y+2/3, -x+y+1/3, -z+1/3'
'x-y+2/3, x+1/3, -z+1/3'
'-x+1/3, -y+2/3, -z+2/3'
'y+1/3, -x+y+2/3, -z+2/3'
'x-y+1/3, x+2/3, -z+2/3'

loop_
_atom_site_label
_atom_site_type_symbol
_atom_site_fract_x
_atom_site_fract_y
_atom_site_fract_z
_atom_site_U_iso_or_equiv
_atom_site_adp_type
_atom_site_occupancy
_atom_site_site_symmetry_order
_atom_site_calc_flag
_atom_site_refinement_flags_posn
_atom_site_refinement_flags_adp
_atom_site_refinement_flags_occupancy
_atom_site_disorder_assembly
_atom_site_disorder_group
N1 N 0.000000 0.000000 0.40552(18) 0.0336(8) Uani 1 3 d S TU P . .
N2 N 0.18307(11) 0.27607(10) 0.41191(12) 0.0413(6) Uani 1 1 d . U . . .
C1 C 0.04664(12) 0.06922(12) 0.40646(11) 0.0322(5) Uani 1 1 d . U . . .
C2' C 0.10777(11) 0.09443(11) 0.43802(11) 0.0301(5) Uani 1 1 d . U . . .
H2' H 0.118257 0.065310 0.458210 0.036 Uiso 1 1 calc R U . . .
C3' C 0.15245(12) 0.16206(12) 0.43933(12) 0.0335(5) Uani 1 1 d . U . . .
H3' H 0.193213 0.177998 0.459451 0.040 Uiso 1 1 calc R U . . .
C4' C 0.13682(13) 0.20638(12) 0.41076(13) 0.0366(6) Uani 1 1 d . U . . .
C5' C 0.07663(14) 0.18216(14) 0.38008(14) 0.0419(6) Uani 1 1 d . U . . .
H5' H 0.065694 0.211548 0.361145 0.050 Uiso 1 1 calc R U . . .
C6 C 0.03250(13) 0.11431(13) 0.37739(13) 0.0381(6) Uani 1 1 d . U . . .
H6 H -0.007370 0.098641 0.355702 0.046 Uiso 1 1 calc R U . . .
C7 C 0.24796(13) 0.30619(12) 0.38882(13) 0.0379(6) Uani 1 1 d . U . . .
C8 C 0.28078(14) 0.27758(13) 0.35999(15) 0.0448(7) Uani 1 1 d . U . . .
H8 H 0.261889 0.231589 0.357912 0.054 Uiso 1 1 calc R U . . .
C9 C 0.34307(15) 0.31977(14) 0.33411(16) 0.0496(7) Uani 1 1 d . U . . .
H9 H 0.365312 0.301049 0.313877 0.059 Uiso 1 1 calc R U . . .
C10 C 0.37363(14) 0.38906(14) 0.33724(16) 0.0465(7) Uani 1 1 d . U . . .
C11 C 0.34074(14) 0.41637(12) 0.36954(14) 0.0428(6) Uani 1 1 d . U . . .
H11 H 0.361144 0.462289 0.374306 0.051 Uiso 1 1 calc R U . . .
C12 C 0.27753(14) 0.37567(12) 0.39484(13) 0.0391(6) Uani 1 1 d . U . . .
C13 C 0.22758(15) 0.38801(13) 0.42220(13) 0.0427(6) Uani 1 1 d . U . . .
C14 C 0.22690(19) 0.44614(15) 0.43874(15) 0.0539(8) Uani 1 1 d . U . . .
H14 H 0.265174 0.487361 0.433804 0.065 Uiso 1 1 calc R U . . .
C15 C 0.1694(2) 0.44260(18) 0.46248(16) 0.0641(10) Uani 1 1 d . U . . .
C16 C 0.1132(2) 0.37966(19) 0.46914(18) 0.0674(11) Uani 1 1 d . U . . .
H16 H 0.074416 0.376834 0.484592 0.081 Uiso 1 1 calc R U . . .
C17 C 0.11234(18) 0.32141(17) 0.45401(17) 0.0576(9) Uani 1 1 d . U . . .
H17 H 0.074100 0.280290 0.459535 0.069 Uiso 1 1 calc R U . . .
C18 C 0.16998(15) 0.32598(13) 0.43037(13) 0.0427(6) Uani 1 1 d . U . . .
C19 C 0.43977(15) 0.43437(17) 0.30310(18) 0.0570(8) Uani 1 1 d . U . . .
C20 C 0.4628(3) 0.3960(3) 0.2642(3) 0.117(2) Uani 1 1 d . U . . .
H20A H 0.502610 0.426378 0.242046 0.176 Uiso 1 1 calc R U . . .
H20B H 0.428742 0.368800 0.234567 0.176 Uiso 1 1 calc R U . . .
H20C H 0.471795 0.368139 0.290985 0.176 Uiso 1 1 calc R U . . .
C21 C 0.4926(2) 0.4738(3) 0.3503(3) 0.126(2) Uani 1 1 d . U . . .
H21A H 0.532469 0.505534 0.329113 0.190 Uiso 1 1 calc R U . . .
H21B H 0.501458 0.444451 0.374899 0.190 Uiso 1 1 calc R U . . .
H21C H 0.477713 0.496903 0.377401 0.190 Uiso 1 1 calc R U . . .
C22 C 0.4318(3) 0.4836(3) 0.2620(3) 0.1022(16) Uani 1 1 d . U . . .
H22A H 0.472788 0.511742 0.240477 0.153 Uiso 1 1 calc R U . . .
H22B H 0.420431 0.510439 0.287838 0.153 Uiso 1 1 calc R U . . .
H22C H 0.397024 0.459759 0.231923 0.153 Uiso 1 1 calc R U . . .
C2_1 C 0.1858(9) 0.5138(11) 0.4859(10) 0.067(4) Uani 0.264(8) 1 d D U P A 2
C3_1 C 0.2531(9) 0.5769(7) 0.4722(10) 0.093(6) Uani 0.264(8) 1 d D U P A 2
H3A_1 H 0.245990 0.613524 0.463867 0.139 Uiso 0.264(8) 1 calc R U P A 2
H3B_1 H 0.273371 0.569264 0.436205 0.139 Uiso 0.264(8) 1 calc R U P A 2
H3C_1 H 0.281885 0.587102 0.507849 0.139 Uiso 0.264(8) 1 calc R U P A 2
C4_1 C 0.1798(12) 0.5137(12) 0.5569(9) 0.079(5) Uani 0.264(8) 1 d D U P A 2
H4A_1 H 0.166969 0.545518 0.569246 0.118 Uiso 0.264(8) 1 calc R U P A 2
H4B_1 H 0.221827 0.525260 0.575661 0.118 Uiso 0.264(8) 1 calc R U P A 2
H4C_1 H 0.146653 0.470136 0.570811 0.118 Uiso 0.264(8) 1 calc R U P A 2
C5_1 C 0.1309(11) 0.5220(11) 0.4560(12) 0.105(6) Uani 0.264(8) 1 d D U P A 2
H5A_1 H 0.108209 0.532370 0.487887 0.157 Uiso 0.264(8) 1 calc R U P A 2
H5B_1 H 0.099787 0.481331 0.435430 0.157 Uiso 0.264(8) 1 calc R U P A 2
H5C_1 H 0.149827 0.557436 0.425810 0.157 Uiso 0.264(8) 1 calc R U P A 2
C23_1 C 0.1624(4) 0.5036(4) 0.4780(4) 0.0669(17) Uani 0.736(8) 1 d . U P A 1
C24_1 C 0.1923(4) 0.5542(3) 0.4240(3) 0.084(2) Uani 0.736(8) 1 d . U P A 1
H24A_1 H 0.192855 0.594469 0.435455 0.126 Uiso 0.736(8) 1 calc R U P A 1
H24B_1 H 0.165851 0.535911 0.386884 0.126 Uiso 0.736(8) 1 calc R U P A 1
H24C_1 H 0.236984 0.563771 0.415933 0.126 Uiso 0.736(8) 1 calc R U P A 1
C25_1 C 0.0911(4) 0.4882(4) 0.4890(4) 0.090(2) Uani 0.736(8) 1 d . U P A 1
H25A_1 H 0.090584 0.529125 0.493829 0.134 Uiso 0.736(8) 1 calc R U P A 1
H25B_1 H 0.073846 0.461896 0.526340 0.134 Uiso 0.736(8) 1 calc R U P A 1
H25C_1 H 0.063981 0.464050 0.453746 0.134 Uiso 0.736(8) 1 calc R U P A 1
C26_1 C 0.2039(6) 0.5334(5) 0.5357(4) 0.110(3) Uani 0.736(8) 1 d . U P A 1
H26A_1 H 0.201648 0.571969 0.548086 0.165 Uiso 0.736(8) 1 calc R U P A 1
H26B_1 H 0.249274 0.545946 0.526832 0.165 Uiso 0.736(8) 1 calc R U P A 1
H26C_1 H 0.187368 0.501251 0.569051 0.165 Uiso 0.736(8) 1 calc R U P A 1

loop_
_atom_site_aniso_label
_atom_site_aniso_U_11
_atom_site_aniso_U_22
_atom_site_aniso_U_33
_atom_site_aniso_U_23
_atom_site_aniso_U_13
_atom_site_aniso_U_12
N1 0.0252(10) 0.0252(10) 0.050(2) 0.000 0.000 0.0126(5)
N2 0.0399(12) 0.0238(10) 0.0595(14) 0.0112(9) 0.0145(10) 0.0155(9)
C1 0.0298(11) 0.0297(11) 0.0378(12) 0.0046(9) 0.0058(9) 0.0152(9)
C2' 0.0272(11) 0.0253(11) 0.0391(12) 0.0070(9) 0.0043(9) 0.0141(9)
C3' 0.0266(11) 0.0280(11) 0.0439(13) 0.0053(9) 0.0059(9) 0.0122(9)
C4' 0.0336(12) 0.0272(11) 0.0474(14) 0.0108(10) 0.0126(10) 0.0141(10)
C5' 0.0415(14) 0.0366(13) 0.0520(15) 0.0184(11) 0.0089(11) 0.0227(11)
C6 0.0336(12) 0.0369(13) 0.0430(13) 0.0109(10) 0.0021(10) 0.0171(11)
C7 0.0348(13) 0.0255(11) 0.0493(14) 0.0082(10) 0.0074(11) 0.0122(10)
C8 0.0390(14) 0.0260(12) 0.0658(18) 0.0084(11) 0.0138(12) 0.0135(10)
C9 0.0395(15) 0.0377(14) 0.072(2) 0.0129(13) 0.0168(13) 0.0199(12)
C10 0.0333(13) 0.0362(14) 0.0631(18) 0.0145(12) 0.0044(12) 0.0123(11)
C11 0.0406(14) 0.0232(11) 0.0553(16) 0.0081(10) -0.0009(11) 0.0091(10)
C12 0.0451(14) 0.0242(11) 0.0459(14) 0.0049(10) 0.0036(11) 0.0156(10)
C13 0.0565(17) 0.0302(12) 0.0431(14) 0.0070(10) 0.0075(12) 0.0231(12)
C14 0.084(2) 0.0346(14) 0.0481(16) 0.0080(12) 0.0114(15) 0.0329(15)
C15 0.109(3) 0.0534(18) 0.0525(18) 0.0161(14) 0.0270(18) 0.057(2)
C16 0.096(3) 0.065(2) 0.069(2) 0.0286(17) 0.042(2) 0.062(2)
C17 0.065(2) 0.0515(17) 0.070(2) 0.0268(15) 0.0299(17) 0.0393(16)
C18 0.0529(16) 0.0330(13) 0.0485(15) 0.0121(11) 0.0139(12) 0.0262(12)
C19 0.0378(15) 0.0481(17) 0.076(2) 0.0236(15) 0.0102(14) 0.0145(13)
C20 0.075(3) 0.083(3) 0.166(5) 0.018(3) 0.075(3) 0.019(3)
C21 0.054(3) 0.124(5) 0.117(4) 0.027(3) -0.009(3) -0.019(3)
C22 0.093(3) 0.104(3) 0.114(3) 0.060(2) 0.027(2) 0.053(2)
C2_1 0.078(7) 0.058(6) 0.079(8) -0.005(5) 0.010(6) 0.046(5)
C3_1 0.106(9) 0.049(6) 0.120(12) -0.021(7) 0.018(9) 0.035(6)
C4_1 0.104(12) 0.069(10) 0.086(8) -0.021(7) 0.000(8) 0.061(9)
C5_1 0.125(12) 0.083(10) 0.135(13) 0.000(10) -0.022(11) 0.073(10)
C23_1 0.099(5) 0.061(3) 0.064(3) 0.003(2) 0.013(3) 0.058(4)
C24_1 0.138(6) 0.055(3) 0.087(4) 0.011(3) 0.027(4) 0.069(4)
C25_1 0.123(5) 0.078(4) 0.104(5) 0.005(3) 0.031(4) 0.078(4)
C26_1 0.182(9) 0.090(6) 0.082(5) -0.018(4) -0.006(5) 0.086(6)

loop_
_atom_type_symbol
_atom_type_description
_atom_type_scat_dispersion_real
_atom_type_scat_dispersion_imag
_atom_type_scat_source
C C 0.0033 0.0016 'International Tables Vol C Tables 4.2.6.8 and 6.1.1.4'
H H 0.0000 0.0000 'International Tables Vol C Tables 4.2.6.8 and 6.1.1.4'
N N 0.0061 0.0033 'International Tables Vol C Tables 4.2.6.8 and 6.1.1.4'

loop_
_geom_angle_atom_site_label_1
_geom_angle_atom_site_label_2
_geom_angle_atom_site_label_3
_geom_angle
_geom_angle_site_symmetry_1
_geom_angle_site_symmetry_3
C1 N1 C1 119.978(10) . 2
C1 N1 C1 119.982(10) . 3
C1 N1 C1 119.980(10) 2 3
C18 N2 C7 108.2(2) . .
C18 N2 C4' 126.5(2) . .
C7 N2 C4' 125.1(2) . .
C6 C1 C2' 118.0(2) . .
C6 C1 N1 120.8(2) . .
C2' C1 N1 121.2(2) . .
C3' C2' C1 120.7(2) . .
C2' C3' C4' 120.4(2) . .
C5' C4' C3' 119.4(2) . .
C5' C4' N2 120.3(2) . .
C3' C4' N2 120.3(2) . .
C4' C5' C6 120.3(2) . .
C5' C6 C1 121.3(2) . .
C8 C7 N2 129.3(2) . .
C8 C7 C12 121.4(2) . .
N2 C7 C12 109.1(2) . .
C7 C8 C9 117.8(2) . .
C8 C9 C10 122.8(3) . .
C11 C10 C9 117.9(3) . .
C11 C10 C19 120.5(3) . .
C9 C10 C19 121.5(3) . .
C10 C11 C12 120.8(2) . .
C11 C12 C7 119.1(2) . .
C11 C12 C13 134.1(2) . .
C7 C12 C13 106.5(2) . .
C18 C13 C14 119.5(3) . .
C18 C13 C12 107.1(2) . .
C14 C13 C12 133.4(3) . .
C15 C14 C13 120.4(3) . .
C14 C15 C16 117.7(3) . .
C14 C15 C23_1 124.3(4) . .
C16 C15 C23_1 117.9(4) . .
C14 C15 C2_1 109.3(7) . .
C16 C15 C2_1 132.3(7) . .
C17 C16 C15 123.4(3) . .
C16 C17 C18 118.0(3) . .
C17 C18 N2 130.1(3) . .
C17 C18 C13 120.9(3) . .
N2 C18 C13 109.0(2) . .
C21 C19 C20 108.1(5) . .
C21 C19 C22 107.3(4) . .
C20 C19 C22 110.0(4) . .
C21 C19 C10 109.4(3) . .
C20 C19 C10 112.6(3) . .
C22 C19 C10 109.2(3) . .
C5_1 C2_1 C4_1 109.6(18) . .
C5_1 C2_1 C3_1 108.5(17) . .
C4_1 C2_1 C3_1 103.9(16) . .
C5_1 C2_1 C15 102.7(14) . .
C4_1 C2_1 C15 109.7(15) . .
C3_1 C2_1 C15 122.2(14) . .
C26_1 C23_1 C25_1 110.7(8) . .
C26_1 C23_1 C15 105.2(6) . .
C25_1 C23_1 C15 114.8(6) . .
C26_1 C23_1 C24_1 108.7(7) . .
C25_1 C23_1 C24_1 108.4(6) . .
C15 C23_1 C24_1 109.0(5) . .

loop_
_geom_bond_atom_site_label_1
_geom_bond_atom_site_label_2
_geom_bond_distance
_geom_bond_site_symmetry_2
N1 C1 1.419(2) .
N1 C1 1.419(2) 2
N1 C1 1.419(2) 3
N2 C18 1.393(3) .
N2 C7 1.394(3) .
N2 C4' 1.425(3) .
C1 C6 1.389(3) .
C1 C2' 1.406(3) .
C2' C3' 1.382(3) .
C3' C4' 1.390(3) .
C4' C5' 1.382(4) .
C5' C6 1.385(4) .
C7 C8 1.380(4) .
C7 C12 1.407(3) .
C8 C9 1.391(4) .
C9 C10 1.397(4) .
C10 C11 1.393(4) .
C10 C19 1.541(4) .
C11 C12 1.396(4) .
C12 C13 1.448(4) .
C13 C18 1.401(4) .
C13 C14 1.402(4) .
C14 C15 1.391(5) .
C15 C16 1.395(6) .
C15 C23_1 1.539(8) .
C15 C2_1 1.58(2) .
C16 C17 1.379(5) .
C17 C18 1.383(4) .
C19 C21 1.493(6) .
C19 C20 1.497(6) .
C19 C22 1.522(5) .
C2_1 C5_1 1.519(17) .
C2_1 C4_1 1.520(18) .
C2_1 C3_1 1.543(17) .
C23_1 C26_1 1.499(12) .
C23_1 C25_1 1.526(10) .
C23_1 C24_1 1.540(9) .
